data_7035391
loop_
_publ_author_name
'Platel, Rachel H.'
'Coogan, Michael P.'
'Platts, James A.'

_publ_section_title
;
 Stereoelectronic control of photophysics: red and yellow axial and
 equatorial anomers of a rhenium-quinoline complex.
;
_journal_issue 26
_journal_name_full 'Dalton transactions (Cambridge, England : 2003)'
_journal_page_first 11700
_journal_page_last 11704
_journal_paper_doi 10.1039/c5dt02136g
_journal_volume 44
_journal_year 2015
_chemical_formula_sum 'C28 H25 Br Cl0 N4 O3 Re'
_chemical_formula_weight 731.63
_chemical_name_systematic
;
 ?
;
_space_group_crystal_system triclinic
_space_group_IT_number 2
_space_group_name_Hall '-P 1'
_space_group_name_H-M_alt 'P -1'
_symmetry_space_group_name_Hall '-P 1'
_symmetry_space_group_name_H-M 'P -1'
_atom_sites_solution_hydrogens geom
_audit_creation_method SHELXL-2013
_audit_update_record
;
2015-05-11 deposited with the CCDC.
2015-06-10 downloaded from the CCDC.
;
_cell_angle_alpha 63.263(4)
_cell_angle_beta 86.265(5)
_cell_angle_gamma 73.684(4)
_cell_formula_units_Z 2
_cell_length_a 10.2026(7)
_cell_length_b 11.8088(8)
_cell_length_c 13.1060(9)
_cell_measurement_temperature 100(2)
_cell_volume 1349.94(17)
_computing_structure_refinement 'SHELXL-2013 (Sheldrick, 2013)'
_diffrn_ambient_temperature 100(2)
_diffrn_measured_fraction_theta_full 0.997
_diffrn_measured_fraction_theta_max 0.994
_diffrn_radiation_type MoK\a
_diffrn_radiation_wavelength 0.71073
_diffrn_reflns_av_R_equivalents 0.0282
_diffrn_reflns_av_unetI/netI 0.0213
_diffrn_reflns_laue_measured_fraction_full 0.997
_diffrn_reflns_laue_measured_fraction_max 0.994
_diffrn_reflns_limit_h_max 13
_diffrn_reflns_limit_h_min -13
_diffrn_reflns_limit_k_max 15
_diffrn_reflns_limit_k_min -15
_diffrn_reflns_limit_l_max 16
_diffrn_reflns_limit_l_min -15
_diffrn_reflns_number 17641
_diffrn_reflns_point_group_measured_fraction_full 0.997
_diffrn_reflns_point_group_measured_fraction_max 0.994
_diffrn_reflns_theta_full 25.242
_diffrn_reflns_theta_max 27.510
_diffrn_reflns_theta_min 2.456
_exptl_absorpt_coefficient_mu 6.017
_exptl_crystal_density_diffrn 1.800
_exptl_crystal_F_000 710
_exptl_crystal_size_max 0.120
_exptl_crystal_size_mid 0.000
_exptl_crystal_size_min 0.000
_refine_diff_density_max 2.153
_refine_diff_density_min -1.409
_refine_diff_density_rms 0.122
_refine_ls_extinction_method none
_refine_ls_goodness_of_fit_ref 1.043
_refine_ls_hydrogen_treatment constr
_refine_ls_matrix_type full
_refine_ls_number_parameters 389
_refine_ls_number_reflns 6179
_refine_ls_number_restraints 6
_refine_ls_restrained_S_all 1.043
_refine_ls_R_factor_all 0.0236
_refine_ls_R_factor_gt 0.0229
_refine_ls_shift/su_max 0.117
_refine_ls_shift/su_mean 0.002
_refine_ls_structure_factor_coef Fsqd
_refine_ls_weighting_details 'w=1/[\s^2^(Fo^2^)+(0.0337P)^2^+3.0255P] where P=(Fo^2^+2Fc^2^)/3'
_refine_ls_weighting_scheme calc
_refine_ls_wR_factor_gt 0.0593
_refine_ls_wR_factor_ref 0.0598
_reflns_Friedel_coverage 0.000
_reflns_number_gt 6004
_reflns_number_total 6179
_reflns_threshold_expression 'I > 2\s(I)'
_cod_data_source_file c5dt02136g2.cif
_cod_data_source_block shelx
_cod_depositor_comments 'Adding full bibliography for 7035390--7035393.cif.'
_cod_database_code 7035391
_shelx_space_group_comment
;
The symmetry employed for this shelxl refinement is uniquely defined
by the following loop, which should always be used as a source of
symmetry information in preference to the above space-group names.
They are only intended as comments.
;
_shelx_estimated_absorpt_t_min 0.532
_shelx_estimated_absorpt_t_max 1.000
_shelxl_version_number 2013-4

loop_
_space_group_symop_operation_xyz
'x, y, z'
'-x, -y, -z'

loop_
_atom_site_label
_atom_site_type_symbol
_atom_site_fract_x
_atom_site_fract_y
_atom_site_fract_z
_atom_site_U_iso_or_equiv
_atom_site_adp_type
_atom_site_occupancy
_atom_site_site_symmetry_order
_atom_site_calc_flag
_atom_site_refinement_flags_posn
_atom_site_refinement_flags_adp
_atom_site_refinement_flags_occupancy
_atom_site_disorder_assembly
_atom_site_disorder_group
C1 C 0.4675(3) 0.0356(3) 0.2929(3) 0.0173(4) Uani 1 1 d . . . . .
C2 C 0.5549(4) 0.0606(3) 0.2014(3) 0.0261(7) Uani 1 1 d . . . . .
H2 H 0.5858 -0.0016 0.1716 0.031 Uiso 1 1 calc R U . . .
C3 C 0.5947(5) 0.1733(4) 0.1560(4) 0.0398(10) Uani 1 1 d . . . . .
H3 H 0.6542 0.1882 0.0953 0.048 Uiso 1 1 calc R U . . .
C4 C 0.5491(5) 0.2686(3) 0.1974(3) 0.0375(10) Uani 1 1 d . . . . .
H4 H 0.5778 0.3468 0.1645 0.045 Uiso 1 1 calc R U . . .
C5 C 0.4638(4) 0.2480(3) 0.2849(3) 0.0251(7) Uani 1 1 d . . . . .
H5 H 0.4333 0.3121 0.3127 0.030 Uiso 1 1 calc R U . . .
C6 C 0.4208(3) 0.1318(3) 0.3342(3) 0.0172(6) Uani 1 1 d . . . . .
C7 C 0.3319(3) 0.1082(3) 0.4241(3) 0.0177(6) Uani 1 1 d . . . . .
H7 H 0.2997 0.1707 0.4534 0.021 Uiso 1 1 calc R U . . .
C8 C 0.2929(3) -0.0055(3) 0.4685(3) 0.0169(6) Uani 1 1 d . . . . .
H8 H 0.2330 -0.0225 0.5288 0.020 Uiso 1 1 calc R U . . .
C9 C 0.3421(3) -0.0975(3) 0.4244(2) 0.0133(5) Uani 1 1 d . . . . .
C10 C 0.3049(3) -0.2282(3) 0.4772(2) 0.0136(5) Uani 1 1 d . . . . .
H10 H 0.3833 -0.2961 0.5325 0.016 Uiso 1 1 calc R U . . .
C11 C 0.1691(3) -0.1893(3) 0.3097(3) 0.0185(6) Uani 1 1 d . . . . .
H11A H 0.1655 -0.2231 0.2535 0.022 Uiso 1 1 calc R U . . .
H11B H 0.1694 -0.0957 0.2662 0.022 Uiso 1 1 calc R U . . .
C12 C 0.0394(3) -0.1950(3) 0.3758(3) 0.0187(6) Uani 1 1 d . . . . .
C13 C 0.0174(3) -0.3331(3) 0.4250(3) 0.0232(6) Uani 1 1 d . . . . .
H13A H -0.0603 -0.3367 0.4733 0.035 Uiso 1 1 calc R U . . .
H13B H 0.1000 -0.3998 0.4709 0.035 Uiso 1 1 calc R U . . .
H13C H -0.0016 -0.3507 0.3620 0.035 Uiso 1 1 calc R U . . .
C14 C -0.0836(3) -0.0933(3) 0.2947(3) 0.0244(7) Uani 1 1 d . . . . .
H14A H -0.0694 -0.0054 0.2622 0.037 Uiso 1 1 calc R U . . .
H14B H -0.1665 -0.0936 0.3369 0.037 Uiso 1 1 calc R U . . .
H14C H -0.0940 -0.1157 0.2327 0.037 Uiso 1 1 calc R U . . .
C15 C 0.0558(3) -0.1552(3) 0.4700(3) 0.0176(6) Uani 1 1 d . . . . .
H15A H 0.0513 -0.0602 0.4339 0.021 Uiso 1 1 calc R U . . .
H15B H -0.0214 -0.1675 0.5199 0.021 Uiso 1 1 calc R U . . .
C26 C 0.3899(3) -0.1223(4) 0.1379(3) 0.0254(7) Uani 1 1 d . . . . .
C27 C 0.6568(3) -0.2313(3) 0.2169(3) 0.0158(5) Uani 1 1 d . . . . .
C28 C 0.4995(3) -0.3828(3) 0.2492(3) 0.0241(7) Uani 1 1 d . . . . .
C16 C 0.1875(6) -0.2496(6) 0.6517(5) 0.0168(8) Uani 0.518(4) 1 d . . P A 1
H16A H 0.1668 -0.1625 0.6518 0.020 Uiso 0.518(4) 1 calc R U P A 1
H16B H 0.2806 -0.3016 0.6889 0.020 Uiso 0.518(4) 1 calc R U P A 1
N4 N -0.0013(4) -0.2563(3) 0.7736(3) 0.0154(11) Uani 0.518(4) 1 d G . P A 1
C17 C 0.0878(4) -0.3188(4) 0.7176(3) 0.0173(4) Uani 0.518(4) 1 d G . P A 1
C18 C 0.0831(4) -0.4413(4) 0.7312(3) 0.0192(12) Uani 0.518(4) 1 d G . P A 1
H18 H 0.1440 -0.4840 0.6929 0.023 Uiso 0.518(4) 1 calc R U P A 1
C19 C -0.0105(4) -0.5013(3) 0.8007(3) 0.0245(14) Uani 0.518(4) 1 d G . P A 1
H19 H -0.0137 -0.5850 0.8100 0.029 Uiso 0.518(4) 1 calc R U P A 1
C20 C -0.0996(3) -0.4388(3) 0.8567(3) 0.0173(4) Uani 0.518(4) 1 d G U P A 1
C25 C -0.0950(3) -0.3163(2) 0.8431(2) 0.0174(19) Uani 0.518(4) 1 d G . P A 1
C24 C -0.1840(4) -0.2538(3) 0.8991(3) 0.0218(13) Uani 0.518(4) 1 d G . P A 1
H24 H -0.1809 -0.1701 0.8898 0.026 Uiso 0.518(4) 1 calc R U P A 1
C23 C -0.2777(4) -0.3138(4) 0.9686(4) 0.0277(15) Uani 0.518(4) 1 d G . P A 1
H23 H -0.3386 -0.2710 1.0069 0.033 Uiso 0.518(4) 1 calc R U P A 1
C22 C -0.2824(4) -0.4363(5) 0.9822(4) 0.033(4) Uani 0.518(4) 1 d G . P A 1
H22 H -0.3464 -0.4773 1.0297 0.039 Uiso 0.518(4) 1 calc R U P A 1
C21 C -0.1933(4) -0.4988(4) 0.9262(4) 0.0330(17) Uani 0.518(4) 1 d G . P A 1
H21 H -0.1965 -0.5825 0.9355 0.040 Uiso 0.518(4) 1 calc R U P A 1
Br1 Br 0.63347(3) -0.38766(3) 0.48315(2) 0.01619(7) Uani 1 1 d . . . . .
N1 N 0.3002(2) -0.2663(2) 0.3831(2) 0.0149(5) Uani 1 1 d . . . . .
N2 N 0.1841(2) -0.2315(2) 0.5402(2) 0.0171(5) Uani 1 1 d . . . . .
N3 N 0.4275(2) -0.0803(2) 0.3407(2) 0.0126(4) Uani 1 1 d . . . . .
O1 O 0.3394(3) -0.0543(3) 0.0519(3) 0.0468(6) Uani 1 1 d . . . . .
O2 O 0.7604(2) -0.2314(2) 0.1768(2) 0.0241(5) Uani 1 1 d . . . . .
O3 O 0.5036(3) -0.4644(3) 0.2226(3) 0.0457(8) Uani 1 1 d . . . . .
Re1 Re 0.48548(2) -0.24118(2) 0.28575(2) 0.01186(5) Uani 1 1 d . . . . .
C116 C 0.1934(6) -0.3621(6) 0.6435(5) 0.0168(8) Uani 0.482(4) 1 d . . P A 2
H11C H 0.2843 -0.3954 0.6851 0.020 Uiso 0.482(4) 1 calc R U P A 2
H11D H 0.1856 -0.4269 0.6175 0.020 Uiso 0.482(4) 1 calc R U P A 2
C118 C 0.0604(8) -0.2558(8) 0.7644(7) 0.0216(16) Uani 0.482(4) 1 d . . P A 2
H118 H 0.1113 -0.1929 0.7362 0.026 Uiso 0.482(4) 1 calc R U P A 2
C117 C 0.0803(7) -0.3522(7) 0.7272(6) 0.0173(4) Uani 0.482(4) 1 d . . P A 2
N14 N 0.0139(7) -0.4407(6) 0.7551(5) 0.0193(12) Uani 0.482(4) 1 d . . P A 2
C125 C -0.0819(7) -0.4420(6) 0.8341(6) 0.0173(4) Uani 0.482(4) 1 d . . P A 2
C124 C -0.1539(9) -0.5361(8) 0.8718(8) 0.0346(19) Uani 0.482(4) 1 d . . P A 2
H124 H -0.1390 -0.5976 0.8412 0.042 Uiso 0.482(4) 1 calc R U P A 2
C119 C -0.0342(7) -0.2540(7) 0.8425(7) 0.0249(15) Uani 0.482(4) 1 d . . P A 2
H119 H -0.0511 -0.1902 0.8706 0.030 Uiso 0.482(4) 1 calc R U P A 2
C120 C -0.1065(10) -0.3508(9) 0.8803(8) 0.027(2) Uani 0.482(4) 1 d . U P A 2
C121 C -0.2058(8) -0.3563(9) 0.9650(6) 0.0297(17) Uani 0.482(4) 1 d . . P A 2
H121 H -0.2266 -0.2928 0.9938 0.036 Uiso 0.482(4) 1 calc R U P A 2
C122 C -0.2683(13) -0.4533(14) 1.0027(14) 0.030(3) Uani 0.482(4) 1 d . . P A 2
H122 H -0.3277 -0.4631 1.0631 0.036 Uiso 0.482(4) 1 calc R U P A 2
C123 C -0.2454(10) -0.5399(10) 0.9525(8) 0.040(2) Uani 0.482(4) 1 d . . P A 2
H123 H -0.2957 -0.6031 0.9758 0.048 Uiso 0.482(4) 1 calc R U P A 2
O4 O 0.0496(6) -0.1287(6) 1.0160(4) 0.0468(6) Uani 0.586(6) 1 d . . P B 3
O5 O -0.0295(8) 0.0412(9) 0.9922(7) 0.0468(6) Uani 0.414(6) 1 d . . P B 4

loop_
_atom_site_aniso_label
_atom_site_aniso_U_11
_atom_site_aniso_U_22
_atom_site_aniso_U_33
_atom_site_aniso_U_23
_atom_site_aniso_U_13
_atom_site_aniso_U_12
C1 0.0193(9) 0.0146(9) 0.0149(9) -0.0041(8) 0.0034(7) -0.0050(7)
C2 0.0431(19) 0.0129(14) 0.0235(16) -0.0096(12) 0.0160(14) -0.0103(13)
C3 0.072(3) 0.0186(16) 0.034(2) -0.0148(15) 0.031(2) -0.0220(18)
C4 0.069(3) 0.0158(15) 0.033(2) -0.0129(15) 0.0237(19) -0.0212(17)
C5 0.0414(19) 0.0130(14) 0.0225(16) -0.0093(13) 0.0052(14) -0.0087(13)
C6 0.0221(14) 0.0119(12) 0.0158(13) -0.0064(11) -0.0025(11) -0.0011(10)
C7 0.0187(13) 0.0158(13) 0.0202(14) -0.0113(12) -0.0009(11) -0.0010(11)
C8 0.0152(13) 0.0189(14) 0.0206(14) -0.0134(12) 0.0028(11) -0.0031(11)
C9 0.0115(12) 0.0125(12) 0.0166(13) -0.0076(11) 0.0001(10) -0.0022(10)
C10 0.0116(12) 0.0140(12) 0.0178(13) -0.0095(11) 0.0029(10) -0.0036(10)
C11 0.0138(13) 0.0245(15) 0.0232(15) -0.0159(13) 0.0013(11) -0.0052(11)
C12 0.0126(13) 0.0229(15) 0.0264(16) -0.0160(13) 0.0029(11) -0.0056(11)
C13 0.0156(13) 0.0273(16) 0.0328(18) -0.0177(14) 0.0056(12) -0.0088(12)
C14 0.0145(13) 0.0305(17) 0.0325(18) -0.0192(15) 0.0007(12) -0.0038(12)
C15 0.0116(12) 0.0207(14) 0.0249(15) -0.0143(12) 0.0053(11) -0.0052(11)
C26 0.0218(15) 0.0370(18) 0.0263(17) -0.0233(15) 0.0093(13) -0.0073(13)
C27 0.0219(14) 0.0104(12) 0.0170(13) -0.0078(11) 0.0005(11) -0.0043(10)
C28 0.0266(16) 0.0290(17) 0.0280(17) -0.0184(14) 0.0173(13) -0.0181(13)
C16 0.0170(19) 0.0158(19) 0.020(2) -0.0095(16) 0.0059(15) -0.0057(15)
N4 0.012(3) 0.018(2) 0.018(3) -0.009(2) 0.003(2) -0.005(2)
C17 0.0193(9) 0.0146(9) 0.0149(9) -0.0041(8) 0.0034(7) -0.0050(7)
C18 0.018(3) 0.018(3) 0.021(3) -0.008(2) 0.006(3) -0.005(2)
C19 0.024(3) 0.018(3) 0.027(4) -0.007(3) 0.007(3) -0.008(3)
C20 0.0193(9) 0.0146(9) 0.0149(9) -0.0041(8) 0.0034(7) -0.0050(7)
C25 0.018(3) 0.009(3) 0.021(4) -0.005(3) -0.007(3) 0.002(3)
C24 0.021(3) 0.025(3) 0.022(3) -0.014(3) 0.005(2) -0.007(2)
C23 0.027(4) 0.035(4) 0.022(3) -0.014(3) 0.008(3) -0.008(3)
C22 0.025(6) 0.038(6) 0.020(6) -0.002(4) 0.004(4) -0.007(4)
C21 0.033(4) 0.023(3) 0.037(4) -0.004(3) 0.015(3) -0.018(3)
Br1 0.01604(13) 0.01318(13) 0.01895(14) -0.00726(11) 0.00256(10) -0.00380(10)
N1 0.0117(11) 0.0173(12) 0.0201(12) -0.0124(10) 0.0048(9) -0.0044(9)
N2 0.0132(11) 0.0148(11) 0.0224(13) -0.0079(10) 0.0058(10) -0.0044(9)
N3 0.0151(11) 0.0088(10) 0.0148(11) -0.0073(9) 0.0002(9) -0.0008(8)
O1 0.0489(15) 0.0581(17) 0.0284(12) -0.0207(13) 0.0018(11) -0.0056(13)
O2 0.0217(11) 0.0276(12) 0.0304(13) -0.0170(10) 0.0130(9) -0.0136(9)
O3 0.068(2) 0.0479(17) 0.062(2) -0.0486(17) 0.0437(17) -0.0447(16)
Re1 0.01232(6) 0.01120(6) 0.01514(7) -0.00833(5) 0.00323(4) -0.00418(4)
C116 0.0170(19) 0.0158(19) 0.020(2) -0.0095(16) 0.0059(15) -0.0057(15)
C118 0.021(4) 0.024(3) 0.023(3) -0.011(3) 0.005(3) -0.010(3)
C117 0.0193(9) 0.0146(9) 0.0149(9) -0.0041(8) 0.0034(7) -0.0050(7)
N14 0.021(3) 0.020(3) 0.018(3) -0.009(2) 0.009(2) -0.009(3)
C125 0.0193(9) 0.0146(9) 0.0149(9) -0.0041(8) 0.0034(7) -0.0050(7)
C124 0.041(4) 0.029(4) 0.045(5) -0.022(4) 0.028(4) -0.023(3)
C119 0.025(3) 0.031(4) 0.029(4) -0.023(3) 0.008(3) -0.009(3)
C120 0.024(4) 0.024(4) 0.026(5) -0.006(4) -0.003(3) -0.004(3)
C121 0.027(4) 0.046(5) 0.020(3) -0.018(3) 0.007(3) -0.012(3)
C122 0.029(5) 0.041(6) 0.020(4) -0.011(4) 0.012(4) -0.015(4)
C123 0.044(5) 0.038(5) 0.032(5) -0.010(4) 0.017(4) -0.014(4)
O4 0.0489(15) 0.0581(17) 0.0284(12) -0.0207(13) 0.0018(11) -0.0056(13)
O5 0.0489(15) 0.0581(17) 0.0284(12) -0.0207(13) 0.0018(11) -0.0056(13)

loop_
_atom_type_symbol
_atom_type_description
_atom_type_scat_dispersion_real
_atom_type_scat_dispersion_imag
_atom_type_scat_source
C C 0.0033 0.0016 'International Tables Vol C Tables 4.2.6.8 and 6.1.1.4'
H H 0.0000 0.0000 'International Tables Vol C Tables 4.2.6.8 and 6.1.1.4'
Br Br -0.2901 2.4595 'International Tables Vol C Tables 4.2.6.8 and 6.1.1.4'
N N 0.0061 0.0033 'International Tables Vol C Tables 4.2.6.8 and 6.1.1.4'
O O 0.0106 0.0060 'International Tables Vol C Tables 4.2.6.8 and 6.1.1.4'
Re Re -1.0185 7.2310 'International Tables Vol C Tables 4.2.6.8 and 6.1.1.4'
Cl Cl 0.1484 0.1585 'International Tables Vol C Tables 4.2.6.8 and 6.1.1.4'

loop_
_geom_angle_atom_site_label_1
_geom_angle_atom_site_label_2
_geom_angle_atom_site_label_3
_geom_angle
N3 C1 C2 120.7(3)
N3 C1 C6 120.8(3)
C2 C1 C6 118.6(3)
C3 C2 C1 120.3(3)
C3 C2 H2 119.9
C1 C2 H2 119.9
C2 C3 C4 121.2(3)
C2 C3 H3 119.4
C4 C3 H3 119.4
C5 C4 C3 120.0(3)
C5 C4 H4 120.0
C3 C4 H4 120.0
C4 C5 C6 120.2(3)
C4 C5 H5 119.9
C6 C5 H5 119.9
C7 C6 C5 121.5(3)
C7 C6 C1 118.8(3)
C5 C6 C1 119.7(3)
C8 C7 C6 119.3(3)
C8 C7 H7 120.4
C6 C7 H7 120.4
C7 C8 C9 119.7(3)
C7 C8 H8 120.2
C9 C8 H8 120.2
N3 C9 C8 123.2(3)
N3 C9 C10 116.6(2)
C8 C9 C10 120.2(3)
N2 C10 N1 112.8(2)
N2 C10 C9 116.3(2)
N1 C10 C9 107.1(2)
N2 C10 H10 106.7
N1 C10 H10 106.7
C9 C10 H10 106.7
N1 C11 C12 114.5(3)
N1 C11 H11A 108.6
C12 C11 H11A 108.6
N1 C11 H11B 108.6
C12 C11 H11B 108.6
H11A C11 H11B 107.6
C14 C12 C11 108.8(3)
C14 C12 C13 109.1(2)
C11 C12 C13 111.2(2)
C14 C12 C15 108.3(2)
C11 C12 C15 107.0(2)
C13 C12 C15 112.3(3)
C12 C13 H13A 109.5
C12 C13 H13B 109.5
H13A C13 H13B 109.5
C12 C13 H13C 109.5
H13A C13 H13C 109.5
H13B C13 H13C 109.5
C12 C14 H14A 109.5
C12 C14 H14B 109.5
H14A C14 H14B 109.5
C12 C14 H14C 109.5
H14A C14 H14C 109.5
H14B C14 H14C 109.5
N2 C15 C12 112.9(2)
N2 C15 H15A 109.0
C12 C15 H15A 109.0
N2 C15 H15B 109.0
C12 C15 H15B 109.0
H15A C15 H15B 107.8
O1 C26 Re1 177.7(3)
O2 C27 Re1 176.9(2)
O3 C28 Re1 176.7(4)
N2 C16 C17 111.4(4)
N2 C16 H16A 109.4
C17 C16 H16A 109.4
N2 C16 H16B 109.4
C17 C16 H16B 109.4
H16A C16 H16B 108.0
C17 N4 C25 120.0
C18 C17 N4 120.0
C18 C17 C16 124.8(3)
N4 C17 C16 115.1(3)
C19 C18 C17 120.0
C19 C18 H18 120.0
C17 C18 H18 120.0
C18 C19 C20 120.0
C18 C19 H19 120.0
C20 C19 H19 120.0
C25 C20 C19 120.0
C25 C20 C21 120.0
C19 C20 C21 120.0
C24 C25 C20 120.0
C24 C25 N4 120.0
C20 C25 N4 120.0
C23 C24 C25 120.0
C23 C24 H24 120.0
C25 C24 H24 120.0
C22 C23 C24 120.0
C22 C23 H23 120.0
C24 C23 H23 120.0
C23 C22 C21 120.0
C23 C22 H22 120.0
C21 C22 H22 120.0
C22 C21 C20 120.0
C22 C21 H21 120.0
C20 C21 H21 120.0
C11 N1 C10 110.9(2)
C11 N1 Re1 113.27(18)
C10 N1 Re1 108.38(16)
C16 N2 C10 121.2(3)
C16 N2 C15 117.9(3)
C10 N2 C15 114.7(2)
C10 N2 C116 114.3(3)
C15 N2 C116 120.1(3)
C9 N3 C1 118.4(2)
C9 N3 Re1 115.27(18)
C1 N3 Re1 126.29(19)
C28 Re1 C27 85.89(12)
C28 Re1 C26 88.06(15)
C27 Re1 C26 89.52(13)
C28 Re1 N1 94.53(11)
C27 Re1 N1 173.92(11)
C26 Re1 N1 96.55(12)
C28 Re1 N3 168.38(11)
C27 Re1 N3 105.69(10)
C26 Re1 N3 91.04(11)
N1 Re1 N3 74.05(9)
C28 Re1 Br1 95.78(11)
C27 Re1 Br1 86.09(9)
C26 Re1 Br1 173.93(11)
N1 Re1 Br1 87.84(7)
N3 Re1 Br1 86.13(6)
N2 C116 C117 112.9(5)
N2 C116 H11C 109.0
C117 C116 H11C 109.0
N2 C116 H11D 109.0
C117 C116 H11D 109.0
H11C C116 H11D 107.8
C119 C118 C117 118.2(7)
C119 C118 H118 120.9
C117 C118 H118 120.9
N14 C117 C118 127.2(7)
N14 C117 C116 113.3(6)
C118 C117 C116 119.4(6)
C117 N14 C125 116.1(6)
N14 C125 C124 119.9(7)
N14 C125 C120 121.0(7)
C124 C125 C120 119.1(7)
C123 C124 C125 119.8(8)
C123 C124 H124 120.1
C125 C124 H124 120.1
C118 C119 C120 117.6(7)
C118 C119 H119 121.2
C120 C119 H119 121.2
C125 C120 C119 119.8(8)
C125 C120 C121 119.8(8)
C119 C120 C121 120.4(8)
C122 C121 C120 118.8(9)
C122 C121 H121 120.6
C120 C121 H121 120.6
C121 C122 C123 120.1(10)
C121 C122 H122 120.0
C123 C122 H122 120.0
C124 C123 C122 122.2(10)
C124 C123 H123 118.9
C122 C123 H123 118.9

loop_
_geom_bond_atom_site_label_1
_geom_bond_atom_site_label_2
_geom_bond_distance
_geom_bond_site_symmetry_2
C1 N3 1.393(4) .
C1 C2 1.418(4) .
C1 C6 1.423(4) .
C2 C3 1.360(5) .
C2 H2 0.9500 .
C3 C4 1.415(5) .
C3 H3 0.9500 .
C4 C5 1.368(5) .
C4 H4 0.9500 .
C5 C6 1.413(4) .
C5 H5 0.9500 .
C6 C7 1.413(4) .
C7 C8 1.367(4) .
C7 H7 0.9500 .
C8 C9 1.410(4) .
C8 H8 0.9500 .
C9 N3 1.333(4) .
C9 C10 1.530(4) .
C10 N2 1.438(4) .
C10 N1 1.498(4) .
C10 H10 1.0000 .
C11 N1 1.496(4) .
C11 C12 1.535(4) .
C11 H11A 0.9900 .
C11 H11B 0.9900 .
C12 C14 1.525(4) .
C12 C13 1.538(4) .
C12 C15 1.539(4) .
C13 H13A 0.9800 .
C13 H13B 0.9800 .
C13 H13C 0.9800 .
C14 H14A 0.9800 .
C14 H14B 0.9800 .
C14 H14C 0.9800 .
C15 N2 1.456(4) .
C15 H15A 0.9900 .
C15 H15B 0.9900 .
C26 O1 1.099(5) .
C26 Re1 1.925(4) .
C27 O2 1.149(4) .
C27 Re1 1.923(3) .
C28 O3 1.153(4) .
C28 Re1 1.904(3) .
C16 N2 1.380(6) .
C16 C17 1.472(6) .
C16 H16A 0.9900 .
C16 H16B 0.9900 .
N4 C17 1.3900 .
N4 C25 1.3900 .
C17 C18 1.3900 .
C18 C19 1.3900 .
C18 H18 0.9500 .
C19 C20 1.3900 .
C19 H19 0.9500 .
C20 C25 1.3900 .
C20 C21 1.3900 .
C25 C24 1.3900 .
C24 C23 1.3900 .
C24 H24 0.9500 .
C23 C22 1.3900 .
C23 H23 0.9500 .
C22 C21 1.3900 .
C22 H22 0.9500 .
C21 H21 0.9500 .
Br1 Re1 2.6419(4) .
N1 Re1 2.225(2) .
N2 C116 1.509(6) .
N3 Re1 2.242(2) .
C116 C117 1.556(9) .
C116 H11C 0.9900 .
C116 H11D 0.9900 .
C118 C119 1.364(10) .
C118 C117 1.390(10) .
C118 H118 0.9500 .
C117 N14 1.306(9) .
N14 C125 1.376(9) .
C125 C124 1.391(10) .
C125 C120 1.414(12) .
C124 C123 1.357(11) .
C124 H124 0.9500 .
C119 C120 1.419(12) .
C119 H119 0.9500 .
C120 C121 1.446(12) .
C121 C122 1.350(13) .
C121 H121 0.9500 .
C122 C123 1.410(15) .
C122 H122 0.9500 .
C123 H123 0.9500 .
O5 O5 0.927(16) 2_557

loop_
_geom_torsion_atom_site_label_1
_geom_torsion_atom_site_label_2
_geom_torsion_atom_site_label_3
_geom_torsion_atom_site_label_4
_geom_torsion
N3 C1 C2 C3 -179.3(4)
C6 C1 C2 C3 1.2(5)
C1 C2 C3 C4 -0.8(7)
C2 C3 C4 C5 0.2(7)
C3 C4 C5 C6 0.0(6)
C4 C5 C6 C7 -179.6(4)
C4 C5 C6 C1 0.5(5)
N3 C1 C6 C7 -0.5(4)
C2 C1 C6 C7 179.0(3)
N3 C1 C6 C5 179.4(3)
C2 C1 C6 C5 -1.1(5)
C5 C6 C7 C8 179.8(3)
C1 C6 C7 C8 -0.3(4)
C6 C7 C8 C9 0.2(4)
C7 C8 C9 N3 0.7(4)
C7 C8 C9 C10 177.0(3)
N3 C9 C10 N2 -161.5(2)
C8 C9 C10 N2 22.0(4)
N3 C9 C10 N1 -34.3(3)
C8 C9 C10 N1 149.2(3)
N1 C11 C12 C14 169.6(2)
N1 C11 C12 C13 -70.1(3)
N1 C11 C12 C15 52.8(3)
C14 C12 C15 N2 -169.6(3)
C11 C12 C15 N2 -52.4(3)
C13 C12 C15 N2 69.8(3)
C25 N4 C17 C18 0.0
C25 N4 C17 C16 -176.7(4)
N2 C16 C17 C18 56.3(5)
N2 C16 C17 N4 -127.2(3)
N4 C17 C18 C19 0.0
C16 C17 C18 C19 176.3(4)
C17 C18 C19 C20 0.0
C18 C19 C20 C25 0.0
C18 C19 C20 C21 180.0
C19 C20 C25 C24 180.0
C21 C20 C25 C24 0.0
C19 C20 C25 N4 0.0
C21 C20 C25 N4 180.0
C17 N4 C25 C24 180.0
C17 N4 C25 C20 0.0
C20 C25 C24 C23 0.0
N4 C25 C24 C23 180.0
C25 C24 C23 C22 0.0
C24 C23 C22 C21 0.0
C23 C22 C21 C20 0.0
C25 C20 C21 C22 0.0
C19 C20 C21 C22 180.0
C12 C11 N1 C10 -52.8(3)
C12 C11 N1 Re1 -174.96(19)
N2 C10 N1 C11 50.7(3)
C9 C10 N1 C11 -78.6(3)
N2 C10 N1 Re1 175.59(18)
C9 C10 N1 Re1 46.4(2)
C17 C16 N2 C10 -149.3(3)
C17 C16 N2 C15 59.9(5)
C17 C16 N2 C116 -49.3(4)
N1 C10 N2 C16 155.1(3)
C9 C10 N2 C16 -80.6(4)
N1 C10 N2 C15 -53.2(3)
C9 C10 N2 C15 71.0(3)
N1 C10 N2 C116 91.2(4)
C9 C10 N2 C116 -144.5(3)
C12 C15 N2 C16 -152.0(3)
C12 C15 N2 C10 55.3(3)
C12 C15 N2 C116 -86.9(4)
C8 C9 N3 C1 -1.5(4)
C10 C9 N3 C1 -177.9(2)
C8 C9 N3 Re1 -179.0(2)
C10 C9 N3 Re1 4.7(3)
C2 C1 N3 C9 -178.1(3)
C6 C1 N3 C9 1.4(4)
C2 C1 N3 Re1 -1.0(4)
C6 C1 N3 Re1 178.5(2)
C16 N2 C116 C117 52.2(5)
C10 N2 C116 C117 164.6(4)
C15 N2 C116 C117 -53.1(6)
C119 C118 C117 N14 3.0(12)
C119 C118 C117 C116 -176.5(6)
N2 C116 C117 N14 129.4(6)
N2 C116 C117 C118 -51.1(8)
C118 C117 N14 C125 -3.2(11)
C116 C117 N14 C125 176.3(6)
C117 N14 C125 C124 -177.7(7)
C117 N14 C125 C120 0.7(10)
N14 C125 C124 C123 178.0(8)
C120 C125 C124 C123 -0.5(13)
C117 C118 C119 C120 -0.2(11)
N14 C125 C120 C119 1.7(12)
C124 C125 C120 C119 -179.8(8)
N14 C125 C120 C121 -178.7(7)
C124 C125 C120 C121 -0.2(12)
C118 C119 C120 C125 -1.9(12)
C118 C119 C120 C121 178.5(8)
C125 C120 C121 C122 3.3(15)
C119 C120 C121 C122 -177.1(11)
C120 C121 C122 C123 -5(2)
C125 C124 C123 C122 -1.8(16)
C121 C122 C123 C124 5(2)
